data_1550135
loop_
_publ_author_name
'Condakes, Matthew'
'Rosen, Rachel'
'Harwood, Stephen'
'Maimone, Thomas'

_publ_section_title
;
 A Copper-Catalyzed Double Coupling Enables a 3-Step Synthesis of the
 Quassinoid Core Architecture
;
_journal_name_full 'Chemical Science'
_journal_paper_doi 10.1039/C8SC03835J
_journal_year 2019
_chemical_absolute_configuration ad
_chemical_formula_sum 'C24 H32 O9'
_chemical_formula_weight 464.49
_space_group_crystal_system monoclinic
_space_group_IT_number 4
_space_group_name_Hall 'P 2yb'
_space_group_name_H-M_alt 'P 1 21 1'
_symmetry_space_group_name_Hall 'P 2yb'
_symmetry_space_group_name_H-M 'P 1 21 1'
_atom_sites_solution_hydrogens mixed
_atom_sites_solution_primary iterative
_atom_sites_solution_secondary difmap
_audit_creation_method SHELXL-2014/7
_audit_update_record
;
2018-07-19 deposited with the CCDC.
2018-10-29 downloaded from the CCDC.
;
_cell_angle_alpha 90
_cell_angle_beta 98.011(2)
_cell_angle_gamma 90
_cell_formula_units_Z 2
_cell_length_a 11.1125(4)
_cell_length_b 8.0779(3)
_cell_length_c 13.1558(5)
_cell_measurement_reflns_used 9702
_cell_measurement_temperature 100(2)
_cell_measurement_theta_max 28.22
_cell_measurement_theta_min 2.25
_cell_volume 1169.41(8)
_computing_cell_refinement 'Bruker SAINT'
_computing_data_collection 'Bruker APEX2'
_computing_data_reduction 'Bruker SAINT'
_computing_molecular_graphics 'Mercury 3.109'
_computing_publication_material WinGX
_computing_structure_refinement 'SHELXL-2014/7 (Sheldrick, 2014)'
_computing_structure_solution 'SHELXT (Sheldrick, 2015)'
_diffrn_ambient_temperature 100(2)
_diffrn_detector_area_resol_mean 8.366
_diffrn_measured_fraction_theta_full 0.999
_diffrn_measured_fraction_theta_max 0.999
_diffrn_measurement_device_type 'Bruker APEX-II CCD'
_diffrn_measurement_method 'phi and omega scans'
_diffrn_radiation_type MoK\a
_diffrn_radiation_wavelength 0.71073
_diffrn_reflns_av_R_equivalents 0.0378
_diffrn_reflns_av_unetI/netI 0.0181
_diffrn_reflns_Laue_measured_fraction_full 0.999
_diffrn_reflns_Laue_measured_fraction_max 0.999
_diffrn_reflns_limit_h_max 14
_diffrn_reflns_limit_h_min -14
_diffrn_reflns_limit_k_max 10
_diffrn_reflns_limit_k_min -10
_diffrn_reflns_limit_l_max 17
_diffrn_reflns_limit_l_min -17
_diffrn_reflns_number 82913
_diffrn_reflns_point_group_measured_fraction_full 0.999
_diffrn_reflns_point_group_measured_fraction_max 0.999
_diffrn_reflns_theta_full 28.331
_diffrn_reflns_theta_max 28.331
_diffrn_reflns_theta_min 1.563
_diffrn_source 'microfocus sealed tube'
_exptl_absorpt_coefficient_mu 0.101
_exptl_absorpt_correction_T_max 0.746
_exptl_absorpt_correction_T_min 0.707
_exptl_absorpt_correction_type multi-scan
_exptl_absorpt_process_details SADABS
_exptl_crystal_colour Colorless
_exptl_crystal_density_diffrn 1.319
_exptl_crystal_description Block
_exptl_crystal_F_000 496
_exptl_crystal_size_max 0.380
_exptl_crystal_size_mid 0.240
_exptl_crystal_size_min 0.150
_refine_diff_density_max 0.301
_refine_diff_density_min -0.200
_refine_diff_density_rms 0.038
_refine_ls_abs_structure_details
;
 Flack x determined using 2509 quotients [(I+)-(I-)]/[(I+)+(I-)]
 (Parsons, Flack and Wagner, Acta Cryst. B69 (2013) 249-259).
;
_refine_ls_abs_structure_Flack -0.08(16)
_refine_ls_extinction_method none
_refine_ls_goodness_of_fit_ref 1.064
_refine_ls_hydrogen_treatment mixed
_refine_ls_matrix_type full
_refine_ls_number_parameters 313
_refine_ls_number_reflns 5843
_refine_ls_number_restraints 1
_refine_ls_restrained_S_all 1.064
_refine_ls_R_factor_all 0.0321
_refine_ls_R_factor_gt 0.0305
_refine_ls_shift/su_max 0.000
_refine_ls_shift/su_mean 0.000
_refine_ls_structure_factor_coef Fsqd
_refine_ls_weighting_details 'w=1/[\s^2^(Fo^2^)+(0.0477P)^2^+0.2021P] where P=(Fo^2^+2Fc^2^)/3'
_refine_ls_weighting_scheme calc
_refine_ls_wR_factor_gt 0.0805
_refine_ls_wR_factor_ref 0.0821
_reflns_Friedel_coverage 0.870
_reflns_Friedel_fraction_full 0.999
_reflns_Friedel_fraction_max 0.999
_reflns_number_gt 5615
_reflns_number_total 5843
_reflns_threshold_expression 'I > 2\s(I)'
_cod_data_source_file c8sc03835j2.cif
_cod_data_source_block MLC_LIT_ene2
_cod_database_code 1550135
_shelx_shelxl_version_number 2014/7
_shelx_space_group_comment
;
The symmetry employed for this shelxl refinement is uniquely defined
by the following loop, which should always be used as a source of
symmetry information in preference to the above space-group names.
They are only intended as comments.
;
_shelx_estimated_absorpt_t_min 0.963
_shelx_estimated_absorpt_t_max 0.985

loop_
_space_group_symop_operation_xyz
'x, y, z'
'-x, y+1/2, -z'

loop_
_atom_site_label
_atom_site_type_symbol
_atom_site_fract_x
_atom_site_fract_y
_atom_site_fract_z
_atom_site_U_iso_or_equiv
_atom_site_adp_type
_atom_site_occupancy
_atom_site_site_symmetry_order
_atom_site_calc_flag
_atom_site_refinement_flags_posn
_atom_site_refinement_flags_adp
C1 C 1.17777(18) 0.0674(3) 0.19908(19) 0.0322(5) Uani 1 1 d . .
H1A H 1.2027 -0.0048 0.1459 0.048 Uiso 1 1 calc R U
H1B H 1.1697 0.0018 0.2604 0.048 Uiso 1 1 calc R U
H1C H 1.2392 0.1537 0.2165 0.048 Uiso 1 1 calc R U
C2 C 1.01741(15) 0.2443(2) 0.22754(14) 0.0203(4) Uani 1 1 d . .
C3 C 0.89655(15) 0.3201(2) 0.18291(13) 0.0157(3) Uani 1 1 d . .
H3 H 0.8794 0.2880 0.1089 0.019 Uiso 1 1 calc R U
C4 C 0.90778(15) 0.5095(2) 0.18884(13) 0.0160(3) Uani 1 1 d . .
H4 H 0.9643 0.5383 0.2523 0.019 Uiso 1 1 calc R U
C5 C 0.96351(17) 0.7292(2) 0.08799(15) 0.0233(4) Uani 1 1 d . .
H5A H 1.0086 0.7591 0.0308 0.028 Uiso 1 1 calc R U
H5B H 1.0030 0.7844 0.1511 0.028 Uiso 1 1 calc R U
C6 C 0.83383(17) 0.7840(3) 0.06426(14) 0.0227(4) Uani 1 1 d . .
H6A H 0.8309 0.9044 0.0500 0.027 Uiso 1 1 calc R U
H6B H 0.7943 0.7259 0.0022 0.027 Uiso 1 1 calc R U
C7 C 0.78742(14) 0.5950(2) 0.19411(12) 0.0139(3) Uani 1 1 d . .
C8 C 0.70730(14) 0.5365(2) 0.25244(12) 0.0121(3) Uani 1 1 d . .
C9 C 0.73534(14) 0.3712(2) 0.30692(12) 0.0134(3) Uani 1 1 d . .
C10 C 0.81330(16) 0.3908(2) 0.41282(13) 0.0169(3) Uani 1 1 d . .
H10A H 0.8880 0.4511 0.4050 0.025 Uiso 1 1 calc R U
H10B H 0.8341 0.2812 0.4420 0.025 Uiso 1 1 calc R U
H10C H 0.7673 0.4526 0.4587 0.025 Uiso 1 1 calc R U
C11 C 0.79443(14) 0.2493(2) 0.23813(12) 0.0147(3) Uani 1 1 d . .
H11 H 0.8298 0.1561 0.2827 0.018 Uiso 1 1 calc R U
C12 C 0.68661(15) 0.1798(2) 0.16500(13) 0.0173(3) Uani 1 1 d . .
H12 H 0.7015 0.0611 0.1492 0.021 Uiso 1 1 calc R U
C13 C 0.57241(19) 0.2086(3) 0.00066(15) 0.0332(5) Uani 1 1 d . .
H13A H 0.5728 0.2662 -0.0649 0.050 Uiso 1 1 calc R U
H13B H 0.4940 0.2261 0.0251 0.050 Uiso 1 1 calc R U
H13C H 0.5851 0.0899 -0.0089 0.050 Uiso 1 1 calc R U
C14 C 0.61937(15) 0.2739(2) 0.31792(12) 0.0147(3) Uani 1 1 d . .
H14 H 0.6387 0.1874 0.3721 0.018 Uiso 1 1 calc R U
C15 C 0.51161(15) 0.3733(2) 0.34127(13) 0.0153(3) Uani 1 1 d . .
H15A H 0.5301 0.4228 0.4105 0.018 Uiso 1 1 calc R U
H15B H 0.4405 0.2994 0.3409 0.018 Uiso 1 1 calc R U
C16 C 0.48101(14) 0.5111(2) 0.26159(13) 0.0135(3) Uani 1 1 d . .
H16 H 0.4655 0.4572 0.1926 0.016 Uiso 1 1 calc R U
C17 C 0.59037(14) 0.6302(2) 0.26059(12) 0.0121(3) Uani 1 1 d . .
H17 H 0.5725 0.6953 0.1956 0.015 Uiso 1 1 calc R U
C18 C 0.59935(14) 0.7583(2) 0.34811(12) 0.0128(3) Uani 1 1 d . .
C19 C 0.72871(16) 0.7827(2) 0.50134(13) 0.0201(4) Uani 1 1 d . .
H19A H 0.7852 0.7138 0.5485 0.024 Uiso 1 1 calc R U
H19B H 0.6956 0.8720 0.5409 0.024 Uiso 1 1 calc R U
C20 C 0.79063(15) 0.8523(2) 0.41537(14) 0.0188(3) Uani 1 1 d . .
H20A H 0.8335 0.9571 0.4361 0.023 Uiso 1 1 calc R U
H20B H 0.8492 0.7723 0.3932 0.023 Uiso 1 1 calc R U
C21 C 0.47774(15) 0.8501(2) 0.34869(12) 0.0148(3) Uani 1 1 d . .
H21 H 0.4861 0.9326 0.4059 0.018 Uiso 1 1 calc R U
C22 C 0.37891(15) 0.7253(2) 0.36409(13) 0.0175(3) Uani 1 1 d . .
H22A H 0.4004 0.6681 0.4307 0.021 Uiso 1 1 calc R U
H22B H 0.3008 0.7836 0.3653 0.021 Uiso 1 1 calc R U
C23 C 0.36561(15) 0.6002(2) 0.27844(13) 0.0164(3) Uani 1 1 d . .
C24 C 0.25967(16) 0.5675(3) 0.22199(16) 0.0242(4) Uani 1 1 d . .
O1 O 1.06183(12) 0.14374(18) 0.16122(11) 0.0248(3) Uani 1 1 d . .
O2 O 1.06691(14) 0.2698(3) 0.31298(12) 0.0404(4) Uani 1 1 d . .
O3 O 0.96478(11) 0.55439(17) 0.10196(10) 0.0207(3) Uani 1 1 d . .
O4 O 0.76923(11) 0.74875(16) 0.14918(10) 0.0188(3) Uani 1 1 d . .
O5 O 0.66739(11) 0.27223(18) 0.07429(9) 0.0217(3) Uani 1 1 d . .
O6 O 0.58471(11) 0.19331(16) 0.21955(9) 0.0163(2) Uani 1 1 d . .
O7 O 0.63321(11) 0.68447(16) 0.44651(9) 0.0157(2) Uani 1 1 d . .
O8 O 0.69032(10) 0.87977(15) 0.33617(9) 0.0158(2) Uani 1 1 d . .
O9 O 0.43984(11) 0.93183(16) 0.25439(10) 0.0172(3) Uani 1 1 d . .
H9 H 0.490(3) 1.003(4) 0.244(2) 0.034(7) Uiso 1 1 d . .
H24A H 0.183(2) 0.630(4) 0.2337(19) 0.031(7) Uiso 1 1 d . .
H24B H 0.251(2) 0.489(4) 0.164(2) 0.033(7) Uiso 1 1 d . .

loop_
_atom_site_aniso_label
_atom_site_aniso_U_11
_atom_site_aniso_U_22
_atom_site_aniso_U_33
_atom_site_aniso_U_23
_atom_site_aniso_U_13
_atom_site_aniso_U_12
C1 0.0178(9) 0.0275(10) 0.0508(13) 0.0061(10) 0.0028(8) 0.0113(8)
C2 0.0141(7) 0.0227(9) 0.0237(9) 0.0024(7) 0.0013(6) 0.0019(7)
C3 0.0127(7) 0.0190(8) 0.0152(7) -0.0003(6) 0.0011(6) 0.0039(6)
C4 0.0137(7) 0.0190(8) 0.0156(7) 0.0010(6) 0.0030(6) 0.0005(6)
C5 0.0219(8) 0.0228(10) 0.0277(9) 0.0048(8) 0.0122(7) -0.0019(7)
C6 0.0261(9) 0.0234(10) 0.0207(8) 0.0071(7) 0.0103(7) 0.0022(7)
C7 0.0146(7) 0.0137(8) 0.0132(7) 0.0002(6) 0.0007(6) 0.0007(6)
C8 0.0117(7) 0.0124(8) 0.0116(7) -0.0019(6) -0.0007(5) 0.0006(6)
C9 0.0144(7) 0.0124(7) 0.0133(7) -0.0002(6) 0.0017(5) 0.0012(6)
C10 0.0189(8) 0.0182(9) 0.0127(7) 0.0009(6) -0.0009(6) 0.0016(6)
C11 0.0153(7) 0.0147(8) 0.0139(7) 0.0000(6) 0.0013(6) 0.0024(6)
C12 0.0162(8) 0.0170(8) 0.0191(8) -0.0041(7) 0.0031(6) 0.0001(6)
C13 0.0269(10) 0.0509(14) 0.0196(9) -0.0079(9) -0.0049(7) -0.0100(9)
C14 0.0178(7) 0.0130(8) 0.0133(7) 0.0002(6) 0.0025(6) -0.0009(6)
C15 0.0162(7) 0.0133(8) 0.0171(7) 0.0011(6) 0.0047(6) -0.0014(6)
C16 0.0117(7) 0.0135(8) 0.0154(7) 0.0002(6) 0.0017(6) -0.0015(6)
C17 0.0112(7) 0.0129(7) 0.0121(7) -0.0001(6) 0.0009(5) -0.0003(6)
C18 0.0134(7) 0.0119(7) 0.0130(7) 0.0005(6) 0.0018(5) -0.0007(6)
C19 0.0197(8) 0.0227(9) 0.0163(8) -0.0032(7) -0.0025(6) -0.0012(7)
C20 0.0139(7) 0.0200(9) 0.0211(8) -0.0020(7) -0.0026(6) -0.0008(7)
C21 0.0149(7) 0.0133(8) 0.0162(7) -0.0008(6) 0.0021(6) 0.0018(6)
C22 0.0151(7) 0.0181(9) 0.0203(8) 0.0007(7) 0.0060(6) 0.0020(6)
C23 0.0136(7) 0.0149(8) 0.0213(8) 0.0036(7) 0.0050(6) -0.0007(6)
C24 0.0155(8) 0.0220(9) 0.0343(10) -0.0019(8) 0.0011(7) -0.0014(7)
O1 0.0174(6) 0.0246(7) 0.0319(7) 0.0001(6) 0.0023(5) 0.0095(5)
O2 0.0275(7) 0.0614(12) 0.0284(8) -0.0060(8) -0.0098(6) 0.0192(8)
O3 0.0197(6) 0.0220(7) 0.0226(6) 0.0018(5) 0.0101(5) 0.0011(5)
O4 0.0202(6) 0.0166(6) 0.0217(6) 0.0056(5) 0.0098(5) 0.0022(5)
O5 0.0189(6) 0.0310(7) 0.0139(6) -0.0015(5) -0.0021(4) -0.0054(6)
O6 0.0160(6) 0.0157(6) 0.0173(6) -0.0035(5) 0.0025(4) -0.0015(5)
O7 0.0180(6) 0.0170(6) 0.0115(5) -0.0001(5) -0.0006(4) -0.0012(5)
O8 0.0133(5) 0.0152(6) 0.0179(6) 0.0001(5) -0.0008(4) -0.0026(5)
O9 0.0135(5) 0.0153(6) 0.0221(6) 0.0036(5) -0.0003(5) -0.0003(5)

loop_
_atom_type_symbol
_atom_type_description
_atom_type_scat_dispersion_real
_atom_type_scat_dispersion_imag
_atom_type_scat_source
C C 0.0033 0.0016 'International Tables Vol C Tables 4.2.6.8 and 6.1.1.4'
H H 0.0000 0.0000 'International Tables Vol C Tables 4.2.6.8 and 6.1.1.4'
O O 0.0106 0.0060 'International Tables Vol C Tables 4.2.6.8 and 6.1.1.4'

loop_
_geom_angle_atom_site_label_1
_geom_angle_atom_site_label_2
_geom_angle_atom_site_label_3
_geom_angle
O1 C1 H1A 109.5
O1 C1 H1B 109.5
H1A C1 H1B 109.5
O1 C1 H1C 109.5
H1A C1 H1C 109.5
H1B C1 H1C 109.5
O2 C2 O1 123.62(17)
O2 C2 C3 124.03(18)
O1 C2 C3 112.34(15)
C2 C3 C4 108.70(15)
C2 C3 C11 109.79(14)
C4 C3 C11 113.93(14)
C2 C3 H3 108.1
C4 C3 H3 108.1
C11 C3 H3 108.1
O3 C4 C7 114.42(14)
O3 C4 C3 104.72(14)
C7 C4 C3 112.97(14)
O3 C4 H4 108.2
C7 C4 H4 108.2
C3 C4 H4 108.2
O3 C5 C6 108.18(16)
O3 C5 H5A 110.1
C6 C5 H5A 110.1
O3 C5 H5B 110.1
C6 C5 H5B 110.1
H5A C5 H5B 108.4
O4 C6 C5 110.45(14)
O4 C6 H6A 109.6
C5 C6 H6A 109.6
O4 C6 H6B 109.6
C5 C6 H6B 109.6
H6A C6 H6B 108.1
C8 C7 O4 119.59(14)
C8 C7 C4 121.79(15)
O4 C7 C4 117.95(14)
C7 C8 C17 120.50(15)
C7 C8 C9 117.94(14)
C17 C8 C9 121.52(13)
C8 C9 C14 111.91(13)
C8 C9 C10 112.72(14)
C14 C9 C10 109.93(13)
C8 C9 C11 110.99(13)
C14 C9 C11 99.22(13)
C10 C9 C11 111.32(13)
C9 C10 H10A 109.5
C9 C10 H10B 109.5
H10A C10 H10B 109.5
C9 C10 H10C 109.5
H10A C10 H10C 109.5
H10B C10 H10C 109.5
C12 C11 C3 113.72(13)
C12 C11 C9 104.01(13)
C3 C11 C9 116.18(14)
C12 C11 H11 107.5
C3 C11 H11 107.5
C9 C11 H11 107.5
O5 C12 O6 110.55(14)
O5 C12 C11 110.66(14)
O6 C12 C11 105.17(13)
O5 C12 H12 110.1
O6 C12 H12 110.1
C11 C12 H12 110.1
O5 C13 H13A 109.5
O5 C13 H13B 109.5
H13A C13 H13B 109.5
O5 C13 H13C 109.5
H13A C13 H13C 109.5
H13B C13 H13C 109.5
O6 C14 C15 107.50(13)
O6 C14 C9 105.53(12)
C15 C14 C9 116.62(14)
O6 C14 H14 109.0
C15 C14 H14 109.0
C9 C14 H14 109.0
C14 C15 C16 110.71(13)
C14 C15 H15A 109.5
C16 C15 H15A 109.5
C14 C15 H15B 109.5
C16 C15 H15B 109.5
H15A C15 H15B 108.1
C23 C16 C15 110.89(13)
C23 C16 C17 112.75(14)
C15 C16 C17 110.89(13)
C23 C16 H16 107.3
C15 C16 H16 107.3
C17 C16 H16 107.3
C8 C17 C18 114.84(13)
C8 C17 C16 111.70(13)
C18 C17 C16 112.30(12)
C8 C17 H17 105.7
C18 C17 H17 105.7
C16 C17 H17 105.7
O7 C18 O8 106.55(12)
O7 C18 C17 112.23(13)
O8 C18 C17 110.55(12)
O7 C18 C21 108.47(12)
O8 C18 C21 107.67(13)
C17 C18 C21 111.16(12)
O7 C19 C20 102.20(13)
O7 C19 H19A 111.3
C20 C19 H19A 111.3
O7 C19 H19B 111.3
C20 C19 H19B 111.3
H19A C19 H19B 109.2
O8 C20 C19 102.26(13)
O8 C20 H20A 111.3
C19 C20 H20A 111.3
O8 C20 H20B 111.3
C19 C20 H20B 111.3
H20A C20 H20B 109.2
O9 C21 C22 107.02(13)
O9 C21 C18 111.93(13)
C22 C21 C18 109.29(14)
O9 C21 H21 109.5
C22 C21 H21 109.5
C18 C21 H21 109.5
C23 C22 C21 109.98(13)
C23 C22 H22A 109.7
C21 C22 H22A 109.7
C23 C22 H22B 109.7
C21 C22 H22B 109.7
H22A C22 H22B 108.2
C24 C23 C22 122.63(16)
C24 C23 C16 121.77(17)
C22 C23 C16 115.59(14)
C23 C24 H24A 120.6(15)
C23 C24 H24B 122.9(15)
H24A C24 H24B 116(2)
C2 O1 C1 115.16(16)
C5 O3 C4 110.95(14)
C7 O4 C6 116.89(14)
C12 O5 C13 113.46(15)
C12 O6 C14 110.62(12)
C18 O7 C19 107.91(13)
C18 O8 C20 107.68(13)
C21 O9 H9 110.5(19)

loop_
_geom_bond_atom_site_label_1
_geom_bond_atom_site_label_2
_geom_bond_distance
C1 O1 1.452(2)
C1 H1A 0.9800
C1 H1B 0.9800
C1 H1C 0.9800
C2 O2 1.198(2)
C2 O1 1.336(2)
C2 C3 1.517(2)
C3 C4 1.536(3)
C3 C11 1.540(2)
C3 H3 1.0000
C4 O3 1.429(2)
C4 C7 1.515(2)
C4 H4 1.0000
C5 O3 1.424(2)
C5 C6 1.498(3)
C5 H5A 0.9900
C5 H5B 0.9900
C6 O4 1.438(2)
C6 H6A 0.9900
C6 H6B 0.9900
C7 C8 1.340(2)
C7 O4 1.378(2)
C8 C17 1.520(2)
C8 C9 1.527(2)
C9 C14 1.533(2)
C9 C10 1.543(2)
C9 C11 1.544(2)
C10 H10A 0.9800
C10 H10B 0.9800
C10 H10C 0.9800
C11 C12 1.535(2)
C11 H11 1.0000
C12 O5 1.399(2)
C12 O6 1.427(2)
C12 H12 1.0000
C13 O5 1.425(2)
C13 H13A 0.9800
C13 H13B 0.9800
C13 H13C 0.9800
C14 O6 1.452(2)
C14 C15 1.508(2)
C14 H14 1.0000
C15 C16 1.534(2)
C15 H15A 0.9900
C15 H15B 0.9900
C16 C23 1.514(2)
C16 C17 1.552(2)
C16 H16 1.0000
C17 C18 1.541(2)
C17 H17 1.0000
C18 O7 1.4275(19)
C18 O8 1.4328(19)
C18 C21 1.542(2)
C19 O7 1.436(2)
C19 C20 1.512(3)
C19 H19A 0.9900
C19 H19B 0.9900
C20 O8 1.433(2)
C20 H20A 0.9900
C20 H20B 0.9900
C21 O9 1.416(2)
C21 C22 1.525(2)
C21 H21 1.0000
C22 C23 1.505(2)
C22 H22A 0.9900
C22 H22B 0.9900
C23 C24 1.328(3)
C24 H24A 1.02(3)
C24 H24B 0.98(3)
O9 H9 0.83(3)
